data_1543833
loop_
_publ_author_name
'Xia, Danyu'
'Li, Yang'
'Jie, Kecheng'
'Shi, Bingbing'
'Yao, Yong'

_publ_section_title
;
 A Water-Soluble Cyclotriveratrylene-Based Supra-amphiphile: Synthesis,
 pH-Responsive Self-Assembly in Water, and Its Application in Controlled
 Drug Release.
;
_journal_issue 12
_journal_name_full 'Organic letters'
_journal_page_first 2910
_journal_page_last 2913
_journal_paper_doi 10.1021/acs.orglett.6b01264
_journal_volume 18
_journal_year 2016
_chemical_formula_moiety 'C39 H42 O18'
_chemical_formula_sum 'C39 H42 O18'
_chemical_formula_weight 798.73
_chemical_name_systematic
;
 ? 
;
_space_group_crystal_system monoclinic
_space_group_IT_number 15
_space_group_name_Hall '-C 2yc'
_space_group_name_H-M_alt 'C 1 2/c 1'
_symmetry_space_group_name_Hall '-C 2yc'
_symmetry_space_group_name_H-M 'C 1 2/c 1'
_atom_sites_solution_hydrogens geom
_atom_sites_solution_primary direct
_atom_sites_solution_secondary difmap
_audit_creation_date 2014-10-15
_audit_creation_method
;
Olex2 1.2
(compiled 2014.03.20 svn.r2914 for OlexSys, GUI svn.r4816)
;
_cell_angle_alpha 90.00
_cell_angle_beta 121.374(7)
_cell_angle_gamma 90.00
_cell_formula_units_Z 8
_cell_length_a 39.372(2)
_cell_length_b 8.0823(2)
_cell_length_c 27.4716(14)
_cell_measurement_reflns_used 10230
_cell_measurement_temperature 171.8
_cell_measurement_theta_max 67.5280
_cell_measurement_theta_min 3.2833
_cell_volume 7463.7(8)
_computing_cell_refinement
;
CrysAlisPro, Agilent Technologies,
Version 1.171.35.11 (release 16-05-2011 CrysAlis171 .NET)
(compiled May 16 2011,17:55:39)
;
_computing_data_collection
;
CrysAlisPro, Agilent Technologies,
Version 1.171.35.11 (release 16-05-2011 CrysAlis171 .NET)
(compiled May 16 2011,17:55:39)
;
_computing_data_reduction
;
CrysAlisPro, Agilent Technologies,
Version 1.171.35.11 (release 16-05-2011 CrysAlis171 .NET)
(compiled May 16 2011,17:55:39)
;
_computing_molecular_graphics 'Olex2 (Dolomanov et al., 2009)'
_computing_publication_material 'Olex2 (Dolomanov et al., 2009)'
_computing_structure_refinement 'ShelXL (Sheldrick, 2008)'
_computing_structure_solution 'ShelXS (Sheldrick, 2008)'
_diffrn_ambient_temperature 171.8
_diffrn_detector_area_resol_mean 10.3592
_diffrn_measured_fraction_theta_full 0.998
_diffrn_measured_fraction_theta_max 0.998
_diffrn_measurement_device_type 'Xcalibur, Atlas, Gemini ultra'
_diffrn_measurement_method '\w scans'
_diffrn_orient_matrix_UB_11 0.0225452000
_diffrn_orient_matrix_UB_12 0.0034472000
_diffrn_orient_matrix_UB_13 0.0656180000
_diffrn_orient_matrix_UB_21 0.0392545000
_diffrn_orient_matrix_UB_22 0.0318581000
_diffrn_orient_matrix_UB_23 0.0019282000
_diffrn_orient_matrix_UB_31 -0.0070606000
_diffrn_orient_matrix_UB_32 0.1879892000
_diffrn_orient_matrix_UB_33 -0.0014937000
_diffrn_radiation_monochromator mirror
_diffrn_radiation_type CuK\a
_diffrn_radiation_wavelength 1.54184
_diffrn_reflns_av_R_equivalents 0.0601
_diffrn_reflns_av_unetI/netI 0.0403
_diffrn_reflns_limit_h_max 45
_diffrn_reflns_limit_h_min -46
_diffrn_reflns_limit_k_max 9
_diffrn_reflns_limit_k_min -7
_diffrn_reflns_limit_l_max 32
_diffrn_reflns_limit_l_min -32
_diffrn_reflns_number 27172
_diffrn_reflns_theta_full 66.59
_diffrn_reflns_theta_max 66.59
_diffrn_reflns_theta_min 3.29
_diffrn_source 'Enhance Ultra (Cu) X-ray Source'
_exptl_absorpt_coefficient_mu 0.965
_exptl_absorpt_correction_T_max 1.00000
_exptl_absorpt_correction_T_min 0.79683
_exptl_absorpt_correction_type multi-scan
_exptl_absorpt_process_details
;
CrysAlisPro, Agilent Technologies,
Version 1.171.35.11 (release 16-05-2011 CrysAlis171 .NET)
(compiled May 16 2011,17:55:39)
Empirical absorption correction using spherical harmonics,
 implemented in SCALE3 ABSPACK scaling algorithm.
;
_exptl_crystal_colour colorless
_exptl_crystal_density_diffrn 1.422
_exptl_crystal_density_method 'not measured'
_exptl_crystal_description needle
_exptl_crystal_F_000 3360
_exptl_crystal_size_max 0.3
_exptl_crystal_size_mid 0.23
_exptl_crystal_size_min 0.2
_refine_diff_density_max 0.711
_refine_diff_density_min -0.417
_refine_diff_density_rms 0.063
_refine_ls_extinction_method none
_refine_ls_goodness_of_fit_ref 1.032
_refine_ls_hydrogen_treatment constr
_refine_ls_matrix_type full
_refine_ls_number_parameters 540
_refine_ls_number_reflns 6583
_refine_ls_number_restraints 0
_refine_ls_restrained_S_all 1.032
_refine_ls_R_factor_all 0.0617
_refine_ls_R_factor_gt 0.0508
_refine_ls_shift/su_max 0.001
_refine_ls_shift/su_mean 0.000
_refine_ls_structure_factor_coef Fsqd
_refine_ls_weighting_details 'calc w=1/[\s^2^(Fo^2^)+(0.0809P)^2^+7.2270P] where P=(Fo^2^+2Fc^2^)/3'
_refine_ls_weighting_scheme calc
_refine_ls_wR_factor_gt 0.1304
_refine_ls_wR_factor_ref 0.1431
_reflns_number_gt 5440
_reflns_number_total 6583
_reflns_threshold_expression >2sigma(I)
_cod_data_source_file ol6b01264_si_003.cif
_cod_data_source_block 141014_xdy_62_cu
_cod_original_cell_volume 7463.8(6)
_cod_database_code 1543833
_chemical_oxdiff_formula 'c10 h10 o10 n2'
_reflns_odcompleteness_completeness 99.82
_reflns_odcompleteness_iscentric 1
_reflns_odcompleteness_theta 66.49
_olex2_refinement_description
;
1. Fixed Uiso
 At 1.2 times of:
  All C(H) groups, All C(H,H) groups
 At 1.5 times of:
  All C(H,H,H) groups
2. Others
 Sof(O18A)=Sof(C39A)=Sof(H39D)=Sof(H39E)=Sof(H39F)=1-FVAR(1)
 Sof(O18)=Sof(C39)=Sof(H39A)=Sof(H39B)=Sof(H39C)=FVAR(1)
3.a Secondary CH2 refined with riding coordinates:
 C34(H34A,H34B), C14(H14A,H14B), C7(H7A,H7B), C25(H25A,H25B), C28(H28A,H28B),
 C21(H21A,H21B), C37(H37A,H37B), C31(H31A,H31B), C22(H22A,H22B)
3.b Aromatic/amide H refined with riding coordinates:
 C12(H12), C16(H16), C9(H9), C5(H5), C2(H2), C19(H19)
3.c Idealised Me refined as rotating group:
 C30(H30A,H30B,H30C), C24(H24A,H24B,H24C), C36(H36A,H36B,H36C), C27(H27A,H27B,
 H27C), C33(H33A,H33B,H33C), C39(H39A,H39B,H39C), C39A(H39D,H39E,H39F)
;

loop_
_space_group_symop_id
_space_group_symop_operation_xyz
1 'x, y, z'
2 '-x, y, -z+1/2'
3 'x+1/2, y+1/2, z'
4 '-x+1/2, y+1/2, -z+1/2'
5 '-x, -y, -z'
6 'x, -y, z-1/2'
7 '-x+1/2, -y+1/2, -z'
8 'x+1/2, -y+1/2, z-1/2'

loop_
_atom_site_label
_atom_site_type_symbol
_atom_site_fract_x
_atom_site_fract_y
_atom_site_fract_z
_atom_site_U_iso_or_equiv
_atom_site_adp_type
_atom_site_occupancy
_atom_site_calc_flag
_atom_site_disorder_assembly
_atom_site_disorder_group
_atom_site_refinement_flags_posn
O13 O 0.03455(4) 0.15060(16) 0.04087(6) 0.0263(3) Uani 1 d . . .
O4 O 0.26054(4) 0.72451(19) 0.13693(6) 0.0317(3) Uani 1 d . . .
O10 O 0.12197(4) 0.55549(17) 0.28006(6) 0.0284(3) Uani 1 d . . .
O7 O 0.18852(4) 0.74542(18) 0.31609(6) 0.0284(3) Uani 1 d . . .
O1 O 0.22285(4) 0.61064(19) 0.03395(6) 0.0329(3) Uani 1 d . . .
O15 O 0.07306(5) 0.15550(19) 0.15590(6) 0.0351(4) Uani 1 d . . .
O16 O 0.06032(5) 0.15730(18) -0.02816(7) 0.0372(4) Uani 1 d . . .
O5 O 0.27961(5) 0.69533(19) 0.25080(7) 0.0404(4) Uani 1 d . . .
O8 O 0.24725(5) 0.6827(2) 0.42330(7) 0.0391(4) Uani 1 d . . .
C12 C 0.09431(6) 0.6642(2) 0.18719(8) 0.0235(4) Uani 1 d . . .
H12 H 0.0711 0.6015 0.1767 0.028 Uiso 1 calc . . R
O9 O 0.29245(5) 0.7690(2) 0.40295(6) 0.0389(4) Uani 1 d . . .
O3 O 0.20108(5) 0.87171(19) -0.03675(7) 0.0372(4) Uani 1 d . . .
C8 C 0.13037(6) 0.8455(2) 0.16110(8) 0.0202(4) Uani 1 d . . .
O11 O 0.10814(5) 0.5367(2) 0.39645(7) 0.0397(4) Uani 1 d . . .
C3 C 0.19955(6) 0.6786(2) 0.05244(9) 0.0249(4) Uani 1 d . . .
C16 C 0.04661(5) 0.4469(2) 0.06043(8) 0.0215(4) Uani 1 d . . .
H16 H 0.0363 0.4445 0.0849 0.026 Uiso 1 calc . . R
C11 C 0.12495(6) 0.6617(2) 0.24303(8) 0.0232(4) Uani 1 d . . .
C20 C 0.07509(5) 0.6005(2) 0.01536(8) 0.0203(4) Uani 1 d . . .
O2 O 0.16555(5) 0.7144(2) -0.11455(7) 0.0455(4) Uani 1 d . . .
C9 C 0.16148(6) 0.8459(2) 0.21854(8) 0.0224(4) Uani 1 d . . .
H9 H 0.1846 0.9100 0.2296 0.027 Uiso 1 calc . . R
C26 C 0.29201(6) 0.8098(2) 0.23695(9) 0.0273(4) Uani 1 d . . .
C34 C 0.01171(6) 0.1469(3) 0.06742(9) 0.0273(4) Uani 1 d . . .
H34A H -0.0035 0.0420 0.0568 0.033 Uiso 1 calc . . R
H34B H -0.0079 0.2383 0.0515 0.033 Uiso 1 calc . . R
C5 C 0.19884(6) 0.8309(2) 0.12697(8) 0.0230(4) Uani 1 d . . .
H5 H 0.2129 0.8811 0.1636 0.028 Uiso 1 calc . . R
O6 O 0.31542(6) 0.9286(2) 0.27134(7) 0.0436(4) Uani 1 d . . .
C14 C 0.06000(6) 0.7474(2) 0.08477(8) 0.0218(4) Uani 1 d . . .
H14A H 0.0355 0.7448 0.0863 0.026 Uiso 1 calc . . R
H14B H 0.0593 0.8486 0.0640 0.026 Uiso 1 calc . . R
C2 C 0.15852(6) 0.6855(2) 0.02097(8) 0.0239(4) Uani 1 d . . .
H2 H 0.1446 0.6350 -0.0156 0.029 Uiso 1 calc . . R
C19 C 0.07464(6) 0.4547(2) -0.01258(8) 0.0229(4) Uani 1 d . . .
H19 H 0.0837 0.4577 -0.0386 0.027 Uiso 1 calc . . R
C18 C 0.06140(6) 0.3070(2) -0.00324(8) 0.0236(4) Uani 1 d . . .
C7 C 0.13675(6) 0.9429(2) 0.11920(8) 0.0222(4) Uani 1 d . . .
H7A H 0.1530 1.0418 0.1387 0.027 Uiso 1 calc . . R
H7B H 0.1106 0.9815 0.0875 0.027 Uiso 1 calc . . R
C25 C 0.28462(6) 0.8433(3) 0.17827(9) 0.0313(5) Uani 1 d . . .
H25A H 0.2718 0.9531 0.1655 0.038 Uiso 1 calc . . R
H25B H 0.3106 0.8486 0.1806 0.038 Uiso 1 calc . . R
C28 C 0.22686(6) 0.8027(3) 0.33144(9) 0.0283(4) Uani 1 d . . .
H28A H 0.2271 0.9251 0.3298 0.034 Uiso 1 calc . . R
H28B H 0.2345 0.7581 0.3049 0.034 Uiso 1 calc . . R
C1 C 0.13688(6) 0.7648(2) 0.04151(8) 0.0203(4) Uani 1 d . . .
C13 C 0.09586(6) 0.7552(2) 0.14511(8) 0.0207(4) Uani 1 d . . .
C21 C 0.09173(6) 0.7559(2) 0.00428(8) 0.0218(4) Uani 1 d . . .
H21A H 0.0801 0.8542 0.0117 0.026 Uiso 1 calc . . R
H21B H 0.0838 0.7586 -0.0363 0.026 Uiso 1 calc . . R
C17 C 0.04718(5) 0.3029(2) 0.03419(8) 0.0218(4) Uani 1 d . . .
C10 C 0.15906(6) 0.7546(2) 0.25945(8) 0.0225(4) Uani 1 d . . .
O17 O 0.05493(7) 0.1412(3) -0.16230(8) 0.0654(6) Uani 1 d A . .
C6 C 0.15727(6) 0.8434(2) 0.09453(8) 0.0209(4) Uani 1 d . . .
C32 C 0.10258(6) 0.5216(3) 0.34895(9) 0.0324(5) Uani 1 d . . .
C37 C 0.07547(7) 0.1462(3) -0.06486(10) 0.0336(5) Uani 1 d A . .
H37A H 0.0877 0.0356 -0.0597 0.040 Uiso 1 calc . . R
H37B H 0.0969 0.2292 -0.0524 0.040 Uiso 1 calc . . R
C29 C 0.25551(6) 0.7437(2) 0.39119(9) 0.0275(4) Uani 1 d . . .
O12 O 0.07720(6) 0.4170(3) 0.31023(8) 0.0549(5) Uani 1 d . . .
C4 C 0.21999(6) 0.7475(2) 0.10720(8) 0.0238(4) Uani 1 d . . .
C15 C 0.06073(5) 0.5968(2) 0.05229(8) 0.0197(4) Uani 1 d . . .
C35 C 0.03439(7) 0.1614(3) 0.13123(10) 0.0364(5) Uani 1 d . . .
C23 C 0.18797(7) 0.7285(3) -0.06385(10) 0.0329(5) Uani 1 d . . .
C31 C 0.12375(7) 0.6279(3) 0.32824(9) 0.0295(5) Uani 1 d . . .
H31A H 0.1113 0.7388 0.3181 0.035 Uiso 1 calc . . R
H31B H 0.1519 0.6414 0.3591 0.035 Uiso 1 calc . . R
C22 C 0.20436(7) 0.5795(3) -0.02537(9) 0.0327(5) Uani 1 d . . .
H22A H 0.1823 0.5002 -0.0365 0.039 Uiso 1 calc . . R
H22B H 0.2240 0.5250 -0.0322 0.039 Uiso 1 calc . . R
O14 O 0.01729(7) 0.1804(5) 0.15642(10) 0.1002(11) Uani 1 d . . .
C30 C 0.32421(7) 0.7162(4) 0.45840(10) 0.0434(6) Uani 1 d . . .
H30A H 0.3497 0.7279 0.4606 0.065 Uiso 1 calc . . GR
H30B H 0.3202 0.6001 0.4644 0.065 Uiso 1 calc . . GR
H30C H 0.3243 0.7848 0.4879 0.065 Uiso 1 calc . . GR
C24 C 0.18812(10) 1.0159(3) -0.07308(13) 0.0541(7) Uani 1 d . . .
H24A H 0.1944 1.0019 -0.1030 0.081 Uiso 1 calc . . GR
H24B H 0.2018 1.1141 -0.0503 0.081 Uiso 1 calc . . GR
H24C H 0.1593 1.0297 -0.0906 0.081 Uiso 1 calc . . GR
C36 C 0.09647(9) 0.1676(4) 0.21766(11) 0.0526(7) Uani 1 d . . .
H36A H 0.0910 0.2735 0.2296 0.079 Uiso 1 calc . . GR
H36B H 0.1248 0.1608 0.2307 0.079 Uiso 1 calc . . GR
H36C H 0.0894 0.0766 0.2343 0.079 Uiso 1 calc . . GR
C38 C 0.04666(8) 0.1710(4) -0.12670(12) 0.0580(8) Uani 1 d . . .
C27 C 0.32774(10) 0.9215(4) 0.33085(11) 0.0553(8) Uani 1 d . . .
H27A H 0.3073 0.9722 0.3361 0.083 Uiso 1 calc . . GR
H27B H 0.3528 0.9817 0.3535 0.083 Uiso 1 calc . . GR
H27C H 0.3315 0.8058 0.3433 0.083 Uiso 1 calc . . GR
O18 O 0.01110(10) 0.1798(7) -0.13691(14) 0.0494(13) Uani 0.550(7) d A 1 .
C33 C 0.05797(16) 0.3033(7) 0.32934(19) 0.1135(19) Uani 1 d . . .
H33A H 0.0407 0.2280 0.2982 0.170 Uiso 1 calc . . GR
H33B H 0.0420 0.3659 0.3409 0.170 Uiso 1 calc . . GR
H33C H 0.0782 0.2391 0.3618 0.170 Uiso 1 calc . . GR
C39 C -0.01835(18) 0.1772(10) -0.1996(2) 0.073(2) Uani 0.550(7) d A 1 .
H39A H -0.0072 0.1158 -0.2189 0.109 Uiso 0.550(7) calc A 1 GR
H39B H -0.0243 0.2908 -0.2141 0.109 Uiso 0.550(7) calc A 1 GR
H39C H -0.0429 0.1231 -0.2069 0.109 Uiso 0.550(7) calc A 1 GR
O18A O 0.01641(13) 0.3057(10) -0.13821(18) 0.059(2) Uani 0.450(7) d A 2 .
C39A C -0.0075(2) 0.3747(17) -0.1959(4) 0.101(4) Uani 0.450(7) d A 2 .
H39D H -0.0164 0.2850 -0.2239 0.152 Uiso 0.450(7) calc A 2 GR
H39E H 0.0086 0.4532 -0.2025 0.152 Uiso 0.450(7) calc A 2 GR
H39F H -0.0307 0.4318 -0.1998 0.152 Uiso 0.450(7) calc A 2 GR

loop_
_atom_site_aniso_label
_atom_site_aniso_U_11
_atom_site_aniso_U_22
_atom_site_aniso_U_33
_atom_site_aniso_U_23
_atom_site_aniso_U_13
_atom_site_aniso_U_12
O13 0.0313(7) 0.0241(7) 0.0299(7) -0.0015(5) 0.0204(6) -0.0059(6)
O4 0.0216(7) 0.0391(8) 0.0317(8) -0.0040(6) 0.0120(6) 0.0021(6)
O10 0.0401(8) 0.0291(7) 0.0233(7) 0.0000(6) 0.0216(6) -0.0047(6)
O7 0.0243(7) 0.0404(8) 0.0212(7) 0.0009(6) 0.0122(6) -0.0047(6)
O1 0.0268(7) 0.0450(9) 0.0320(8) -0.0069(7) 0.0189(7) 0.0030(6)
O15 0.0335(8) 0.0404(9) 0.0293(8) 0.0004(6) 0.0148(7) 0.0050(6)
O16 0.0607(11) 0.0268(8) 0.0443(9) -0.0118(6) 0.0413(9) -0.0140(7)
O5 0.0485(10) 0.0327(8) 0.0368(9) 0.0031(7) 0.0199(8) -0.0099(7)
O8 0.0366(9) 0.0509(10) 0.0291(8) 0.0079(7) 0.0166(7) -0.0027(7)
C12 0.0249(10) 0.0251(10) 0.0255(10) -0.0029(8) 0.0165(8) -0.0031(8)
O9 0.0249(8) 0.0607(10) 0.0261(8) 0.0028(7) 0.0099(7) -0.0043(7)
O3 0.0410(9) 0.0397(9) 0.0411(9) -0.0032(7) 0.0285(8) -0.0074(7)
C8 0.0248(9) 0.0183(9) 0.0230(9) -0.0002(7) 0.0162(8) 0.0035(7)
O11 0.0465(9) 0.0549(10) 0.0307(8) 0.0115(7) 0.0291(8) 0.0143(8)
C3 0.0281(10) 0.0247(9) 0.0283(10) 0.0000(8) 0.0192(9) -0.0003(8)
C16 0.0181(9) 0.0277(10) 0.0203(9) 0.0023(7) 0.0111(8) 0.0002(7)
C11 0.0297(10) 0.0231(9) 0.0238(10) 0.0002(7) 0.0187(9) 0.0004(8)
C20 0.0159(8) 0.0242(9) 0.0190(9) 0.0027(7) 0.0079(7) 0.0006(7)
O2 0.0476(10) 0.0605(11) 0.0323(9) -0.0051(8) 0.0235(8) -0.0138(8)
C9 0.0236(9) 0.0229(9) 0.0250(10) -0.0025(7) 0.0155(8) -0.0011(7)
C26 0.0253(10) 0.0246(10) 0.0345(11) 0.0005(8) 0.0174(9) 0.0006(8)
C34 0.0240(10) 0.0284(10) 0.0357(11) 0.0046(8) 0.0199(9) -0.0013(8)
C5 0.0268(10) 0.0223(9) 0.0215(9) 0.0007(7) 0.0136(8) -0.0022(7)
O6 0.0611(11) 0.0405(9) 0.0357(9) -0.0090(7) 0.0296(8) -0.0221(8)
C14 0.0204(9) 0.0250(9) 0.0231(10) 0.0022(7) 0.0134(8) 0.0019(7)
C2 0.0260(10) 0.0250(10) 0.0243(10) -0.0027(8) 0.0156(8) -0.0045(8)
C19 0.0227(9) 0.0276(10) 0.0218(9) 0.0002(7) 0.0140(8) -0.0018(7)
C18 0.0248(10) 0.0242(9) 0.0223(9) -0.0024(7) 0.0127(8) -0.0016(7)
C7 0.0271(10) 0.0178(9) 0.0242(10) 0.0014(7) 0.0150(8) -0.0004(7)
C25 0.0233(10) 0.0392(12) 0.0313(11) 0.0000(9) 0.0141(9) -0.0049(9)
C28 0.0274(11) 0.0306(10) 0.0270(10) 0.0005(8) 0.0143(9) -0.0055(8)
C1 0.0248(10) 0.0168(8) 0.0229(9) 0.0032(7) 0.0149(8) -0.0017(7)
C13 0.0242(9) 0.0200(9) 0.0228(10) -0.0006(7) 0.0155(8) 0.0029(7)
C21 0.0236(10) 0.0235(9) 0.0214(9) 0.0026(7) 0.0139(8) -0.0003(7)
C17 0.0194(9) 0.0235(9) 0.0208(9) 0.0032(7) 0.0094(8) -0.0024(7)
C10 0.0237(10) 0.0248(9) 0.0215(9) -0.0004(7) 0.0135(8) 0.0027(7)
O17 0.0630(13) 0.1024(17) 0.0395(11) -0.0275(10) 0.0327(10) -0.0194(12)
C6 0.0264(10) 0.0172(9) 0.0240(9) 0.0038(7) 0.0164(8) -0.0009(7)
C32 0.0286(11) 0.0457(13) 0.0275(11) 0.0061(9) 0.0178(9) 0.0063(9)
C37 0.0494(13) 0.0271(11) 0.0378(12) -0.0052(9) 0.0323(11) -0.0051(9)
C29 0.0297(11) 0.0248(10) 0.0272(11) -0.0031(8) 0.0141(9) -0.0031(8)
O12 0.0494(11) 0.0833(14) 0.0385(10) -0.0045(9) 0.0274(9) -0.0311(10)
C4 0.0228(10) 0.0232(9) 0.0261(10) 0.0032(8) 0.0133(8) -0.0006(7)
C15 0.0156(8) 0.0240(9) 0.0182(9) 0.0035(7) 0.0080(7) 0.0022(7)
C35 0.0365(12) 0.0457(13) 0.0354(12) 0.0094(10) 0.0247(11) 0.0099(10)
C23 0.0324(11) 0.0438(12) 0.0365(13) -0.0071(10) 0.0278(11) -0.0083(9)
C31 0.0376(11) 0.0355(11) 0.0223(10) -0.0009(8) 0.0204(9) -0.0009(9)
C22 0.0310(11) 0.0409(12) 0.0330(11) -0.0103(9) 0.0213(10) -0.0020(9)
O14 0.0618(15) 0.209(3) 0.0537(14) 0.0212(17) 0.0469(13) 0.0342(17)
C30 0.0297(12) 0.0633(16) 0.0270(12) -0.0043(11) 0.0076(10) 0.0020(11)
C24 0.0663(18) 0.0464(15) 0.0614(17) 0.0051(13) 0.0416(16) -0.0054(13)
C36 0.0578(17) 0.0546(16) 0.0297(13) 0.0004(11) 0.0118(12) 0.0139(13)
C38 0.0381(15) 0.091(2) 0.0402(15) -0.0200(14) 0.0173(12) -0.0165(14)
C27 0.086(2) 0.0479(15) 0.0392(14) -0.0128(12) 0.0373(15) -0.0255(14)
O18 0.0342(18) 0.071(3) 0.0366(18) 0.0037(17) 0.0139(15) 0.0032(17)
C33 0.121(4) 0.157(4) 0.084(3) -0.017(3) 0.069(3) -0.093(3)
C39 0.048(3) 0.112(6) 0.047(3) -0.004(3) 0.017(3) 0.013(3)
O18A 0.037(2) 0.101(6) 0.038(2) 0.016(3) 0.0195(19) 0.012(3)
C39A 0.042(4) 0.188(12) 0.073(6) 0.063(7) 0.029(4) 0.027(5)

loop_
_atom_type_symbol
_atom_type_description
_atom_type_scat_dispersion_real
_atom_type_scat_dispersion_imag
_atom_type_scat_source
C C 0.0181 0.0091 'International Tables Vol C Tables 4.2.6.8 and 6.1.1.4'
H H 0.0000 0.0000 'International Tables Vol C Tables 4.2.6.8 and 6.1.1.4'
O O 0.0492 0.0322 'International Tables Vol C Tables 4.2.6.8 and 6.1.1.4'

loop_
_geom_angle_atom_site_label_1
_geom_angle_atom_site_label_2
_geom_angle_atom_site_label_3
_geom_angle
C17 O13 C34 117.13(15)
C4 O4 C25 118.14(16)
C11 O10 C31 116.74(15)
C10 O7 C28 117.32(15)
C3 O1 C22 116.98(16)
C35 O15 C36 117.6(2)
C18 O16 C37 119.54(16)
C11 C12 H12 118.6
C11 C12 C13 122.73(18)
C13 C12 H12 118.6
C29 O9 C30 116.60(18)
C23 O3 C24 114.96(19)
C9 C8 C7 117.24(16)
C13 C8 C9 119.40(17)
C13 C8 C7 123.35(17)
O1 C3 C2 125.00(18)
O1 C3 C4 115.83(17)
C2 C3 C4 119.17(18)
C17 C16 H16 118.9
C17 C16 C15 122.22(17)
C15 C16 H16 118.9
O10 C11 C10 122.26(18)
C12 C11 O10 118.01(17)
C12 C11 C10 119.51(17)
C19 C20 C21 118.01(16)
C15 C20 C19 119.06(17)
C15 C20 C21 122.93(17)
C8 C9 H9 119.3
C10 C9 C8 121.33(18)
C10 C9 H9 119.3
O5 C26 O6 125.5(2)
O5 C26 C25 126.56(19)
O6 C26 C25 107.93(17)
O13 C34 H34A 108.2
O13 C34 H34B 108.2
O13 C34 C35 116.52(17)
H34A C34 H34B 107.3
C35 C34 H34A 108.2
C35 C34 H34B 108.2
C6 C5 H5 119.1
C4 C5 H5 119.1
C4 C5 C6 121.86(18)
C26 O6 C27 118.50(18)
H14A C14 H14B 107.8
C13 C14 H14A 109.1
C13 C14 H14B 109.1
C15 C14 H14A 109.1
C15 C14 H14B 109.1
C15 C14 C13 112.56(15)
C3 C2 H2 119.1
C3 C2 C1 121.72(18)
C1 C2 H2 119.1
C20 C19 H19 119.2
C18 C19 C20 121.62(18)
C18 C19 H19 119.2
O16 C18 C17 114.91(17)
C19 C18 O16 125.71(18)
C19 C18 C17 119.37(18)
C8 C7 H7A 108.9
C8 C7 H7B 108.9
C8 C7 C6 113.45(15)
H7A C7 H7B 107.7
C6 C7 H7A 108.9
C6 C7 H7B 108.9
O4 C25 C26 114.44(17)
O4 C25 H25A 108.7
O4 C25 H25B 108.7
C26 C25 H25A 108.7
C26 C25 H25B 108.7
H25A C25 H25B 107.6
O7 C28 H28A 110.2
O7 C28 H28B 110.2
O7 C28 C29 107.37(16)
H28A C28 H28B 108.5
C29 C28 H28A 110.2
C29 C28 H28B 110.2
C2 C1 C21 116.78(16)
C6 C1 C2 119.27(17)
C6 C1 C21 123.93(17)
C12 C13 C14 117.67(17)
C8 C13 C12 117.96(17)
C8 C13 C14 124.36(16)
C20 C21 C1 112.27(15)
C20 C21 H21A 109.2
C20 C21 H21B 109.2
C1 C21 H21A 109.2
C1 C21 H21B 109.2
H21A C21 H21B 107.9
O13 C17 C16 125.58(17)
O13 C17 C18 115.40(17)
C16 C17 C18 119.01(17)
O7 C10 C11 116.10(16)
O7 C10 C9 124.86(17)
C9 C10 C11 119.03(18)
C5 C6 C7 117.94(17)
C1 C6 C5 118.50(17)
C1 C6 C7 123.56(17)
O11 C32 O12 124.7(2)
O11 C32 C31 121.8(2)
O12 C32 C31 113.49(18)
O16 C37 H37A 108.1
O16 C37 H37B 108.1
O16 C37 C38 116.8(2)
H37A C37 H37B 107.3
C38 C37 H37A 108.1
C38 C37 H37B 108.1
O8 C29 O9 124.6(2)
O8 C29 C28 126.77(19)
O9 C29 C28 108.66(17)
C32 O12 C33 115.7(2)
O4 C4 C3 115.10(17)
O4 C4 C5 125.63(18)
C5 C4 C3 119.28(18)
C16 C15 C14 118.02(16)
C20 C15 C16 118.67(17)
C20 C15 C14 123.30(16)
O15 C35 C34 115.29(18)
O14 C35 O15 123.9(2)
O14 C35 C34 120.8(2)
O3 C23 C22 113.81(19)
O2 C23 O3 124.6(2)
O2 C23 C22 121.5(2)
O10 C31 C32 110.59(17)
O10 C31 H31A 109.5
O10 C31 H31B 109.5
C32 C31 H31A 109.5
C32 C31 H31B 109.5
H31A C31 H31B 108.1
O1 C22 C23 116.10(18)
O1 C22 H22A 108.3
O1 C22 H22B 108.3
C23 C22 H22A 108.3
C23 C22 H22B 108.3
H22A C22 H22B 107.4
O9 C30 H30A 109.5
O9 C30 H30B 109.5
O9 C30 H30C 109.5
H30A C30 H30B 109.5
H30A C30 H30C 109.5
H30B C30 H30C 109.5
O3 C24 H24A 109.5
O3 C24 H24B 109.5
O3 C24 H24C 109.5
H24A C24 H24B 109.5
H24A C24 H24C 109.5
H24B C24 H24C 109.5
O15 C36 H36A 109.5
O15 C36 H36B 109.5
O15 C36 H36C 109.5
H36A C36 H36B 109.5
H36A C36 H36C 109.5
H36B C36 H36C 109.5
O17 C38 C37 122.2(3)
O17 C38 O18 124.1(3)
O17 C38 O18A 119.2(3)
C37 C38 O18A 112.6(3)
O18 C38 C37 110.8(3)
O18 C38 O18A 42.7(2)
O6 C27 H27A 109.5
O6 C27 H27B 109.5
O6 C27 H27C 109.5
H27A C27 H27B 109.5
H27A C27 H27C 109.5
H27B C27 H27C 109.5
C38 O18 C39 110.9(4)
O12 C33 H33A 109.5
O12 C33 H33B 109.5
O12 C33 H33C 109.5
H33A C33 H33B 109.5
H33A C33 H33C 109.5
H33B C33 H33C 109.5
C39A O18A C38 119.3(6)
O18A C39A H39D 109.5
O18A C39A H39E 109.5
O18A C39A H39F 109.5
H39D C39A H39E 109.5
H39D C39A H39F 109.5
H39E C39A H39F 109.5

loop_
_geom_bond_atom_site_label_1
_geom_bond_atom_site_label_2
_geom_bond_distance
O13 C34 1.423(2)
O13 C17 1.375(2)
O4 C25 1.411(3)
O4 C4 1.376(2)
O10 C11 1.382(2)
O10 C31 1.415(2)
O7 C28 1.417(2)
O7 C10 1.376(2)
O1 C3 1.373(2)
O1 C22 1.419(3)
O15 C35 1.306(3)
O15 C36 1.452(3)
O16 C18 1.380(2)
O16 C37 1.417(3)
O5 C26 1.197(3)
O8 C29 1.194(3)
C12 H12 0.9500
C12 C11 1.372(3)
C12 C13 1.398(3)
O9 C29 1.331(3)
O9 C30 1.443(3)
O3 C23 1.327(3)
O3 C24 1.444(3)
C8 C9 1.406(3)
C8 C7 1.519(3)
C8 C13 1.397(3)
O11 C32 1.211(3)
C3 C2 1.381(3)
C3 C4 1.400(3)
C16 H16 0.9500
C16 C17 1.376(3)
C16 C15 1.399(3)
C11 C10 1.393(3)
C20 C19 1.402(3)
C20 C21 1.519(3)
C20 C15 1.396(3)
O2 C23 1.205(3)
C9 H9 0.9500
C9 C10 1.389(3)
C26 O6 1.325(3)
C26 C25 1.506(3)
C34 H34A 0.9900
C34 H34B 0.9900
C34 C35 1.501(3)
C5 H5 0.9500
C5 C6 1.402(3)
C5 C4 1.383(3)
O6 C27 1.444(3)
C14 H14A 0.9900
C14 H14B 0.9900
C14 C13 1.519(3)
C14 C15 1.518(3)
C2 H2 0.9500
C2 C1 1.399(3)
C19 H19 0.9500
C19 C18 1.379(3)
C18 C17 1.404(3)
C7 H7A 0.9900
C7 H7B 0.9900
C7 C6 1.526(3)
C25 H25A 0.9900
C25 H25B 0.9900
C28 H28A 0.9900
C28 H28B 0.9900
C28 C29 1.505(3)
C1 C21 1.523(3)
C1 C6 1.397(3)
C21 H21A 0.9900
C21 H21B 0.9900
O17 C38 1.205(3)
C32 O12 1.319(3)
C32 C31 1.500(3)
C37 H37A 0.9900
C37 H37B 0.9900
C37 C38 1.485(4)
O12 C33 1.452(4)
C35 O14 1.200(3)
C23 C22 1.508(3)
C31 H31A 0.9900
C31 H31B 0.9900
C22 H22A 0.9900
C22 H22B 0.9900
C30 H30A 0.9800
C30 H30B 0.9800
C30 H30C 0.9800
C24 H24A 0.9800
C24 H24B 0.9800
C24 H24C 0.9800
C36 H36A 0.9800
C36 H36B 0.9800
C36 H36C 0.9800
C38 O18 1.279(5)
C38 O18A 1.520(7)
C27 H27A 0.9800
C27 H27B 0.9800
C27 H27C 0.9800
O18 C39 1.493(6)
C33 H33A 0.9800
C33 H33B 0.9800
C33 H33C 0.9800
C39 H39A 0.9800
C39 H39B 0.9800
C39 H39C 0.9800
O18A C39A 1.468(9)
C39A H39D 0.9800
C39A H39E 0.9800
C39A H39F 0.9800

loop_
_geom_torsion_atom_site_label_1
_geom_torsion_atom_site_label_2
_geom_torsion_atom_site_label_3
_geom_torsion_atom_site_label_4
_geom_torsion
O13 C34 C35 O15 -8.0(3)
O13 C34 C35 O14 170.5(3)
O10 C11 C10 O7 -5.3(3)
O10 C11 C10 C9 173.58(17)
O7 C28 C29 O8 -10.6(3)
O7 C28 C29 O9 168.72(16)
O1 C3 C2 C1 -176.45(18)
O1 C3 C4 O4 -5.5(2)
O1 C3 C4 C5 174.49(17)
O16 C18 C17 O13 0.4(2)
O16 C18 C17 C16 -179.12(17)
O16 C37 C38 O17 -169.2(3)
O16 C37 C38 O18 -7.6(4)
O16 C37 C38 O18A 38.5(4)
O5 C26 O6 C27 0.6(4)
O5 C26 C25 O4 -0.1(3)
C12 C11 C10 O7 -179.82(17)
C12 C11 C10 C9 -1.0(3)
O3 C23 C22 O1 14.9(3)
C8 C9 C10 O7 178.36(16)
C8 C9 C10 C11 -0.4(3)
C8 C7 C6 C5 -82.4(2)
C8 C7 C6 C1 97.7(2)
O11 C32 O12 C33 -6.1(4)
O11 C32 C31 O10 162.0(2)
C3 O1 C22 C23 61.3(2)
C3 C2 C1 C21 -176.75(17)
C3 C2 C1 C6 1.9(3)
C11 O10 C31 C32 154.35(17)
C11 C12 C13 C8 0.6(3)
C11 C12 C13 C14 179.83(17)
C20 C19 C18 O16 -179.16(18)
C20 C19 C18 C17 1.4(3)
O2 C23 C22 O1 -166.16(19)
C9 C8 C7 C6 87.5(2)
C9 C8 C13 C12 -2.0(3)
C9 C8 C13 C14 178.90(16)
C34 O13 C17 C16 13.6(3)
C34 O13 C17 C18 -165.91(17)
O6 C26 C25 O4 178.90(17)
C2 C3 C4 O4 175.54(17)
C2 C3 C4 C5 -4.5(3)
C2 C1 C21 C20 86.4(2)
C2 C1 C6 C5 -3.9(3)
C2 C1 C6 C7 175.91(16)
C19 C20 C21 C1 -83.5(2)
C19 C20 C15 C16 0.4(3)
C19 C20 C15 C14 179.80(17)
C19 C18 C17 O13 179.91(17)
C19 C18 C17 C16 0.4(3)
C18 O16 C37 C38 -92.5(3)
C7 C8 C9 C10 -177.15(17)
C7 C8 C13 C12 177.00(17)
C7 C8 C13 C14 -2.1(3)
C25 O4 C4 C3 152.01(18)
C25 O4 C4 C5 -28.0(3)
C25 C26 O6 C27 -178.4(2)
C28 O7 C10 C11 164.46(17)
C28 O7 C10 C9 -14.3(3)
C13 C12 C11 O10 -173.93(17)
C13 C12 C11 C10 0.9(3)
C13 C8 C9 C10 1.9(3)
C13 C8 C7 C6 -91.5(2)
C13 C14 C15 C16 83.1(2)
C13 C14 C15 C20 -96.2(2)
C21 C20 C19 C18 177.57(17)
C21 C20 C15 C16 -178.93(16)
C21 C20 C15 C14 0.4(3)
C21 C1 C6 C5 174.56(16)
C21 C1 C6 C7 -5.6(3)
C17 O13 C34 C35 -78.9(2)
C17 C16 C15 C20 1.4(3)
C17 C16 C15 C14 -178.04(17)
C10 O7 C28 C29 -166.73(16)
O17 C38 O18 C39 -9.7(7)
O17 C38 O18A C39A 11.4(8)
C6 C5 C4 O4 -177.64(17)
C6 C5 C4 C3 2.4(3)
C6 C1 C21 C20 -92.2(2)
C37 O16 C18 C19 3.1(3)
C37 O16 C18 C17 -177.46(19)
C37 C38 O18 C39 -170.8(4)
C37 C38 O18A C39A 164.7(6)
O12 C32 C31 O10 -19.8(3)
C4 O4 C25 C26 88.7(2)
C4 C3 C2 C1 2.4(3)
C4 C5 C6 C7 -177.98(17)
C4 C5 C6 C1 1.9(3)
C15 C16 C17 O13 178.73(17)
C15 C16 C17 C18 -1.8(3)
C15 C20 C19 C18 -1.8(3)
C15 C20 C21 C1 95.9(2)
C15 C14 C13 C12 -83.6(2)
C15 C14 C13 C8 95.6(2)
C31 O10 C11 C12 -121.8(2)
C31 O10 C11 C10 63.6(2)
C31 C32 O12 C33 175.8(3)
C22 O1 C3 C2 14.9(3)
C22 O1 C3 C4 -164.00(18)
C30 O9 C29 O8 0.7(3)
C30 O9 C29 C28 -178.66(19)
C24 O3 C23 O2 -3.1(3)
C24 O3 C23 C22 175.8(2)
C36 O15 C35 C34 -179.5(2)
C36 O15 C35 O14 2.0(4)
O18 C38 O18A C39A -98.5(8)
O18A C38 O18 C39 88.1(6)
